data_7705732
loop_
_publ_author_name
'M\"obs, Jakob'
'Gerhard, Marina'
'Heine, Johanna'

_publ_section_title
;
 (HPy)<sub>2</sub>(Py)CuBi<sub>3</sub>I<sub>12</sub>, a low bandgap metal
 halide photoconductor.
;
_journal_issue 41
_journal_name_full 'Dalton transactions (Cambridge, England : 2003)'
_journal_page_first 14397
_journal_page_last 14400
_journal_paper_doi 10.1039/d0dt03427d
_journal_volume 49
_journal_year 2020
_chemical_formula_moiety 'C10 H10.8 Bi3 Cu1.2 I12 N2, C5 H6 N'
_chemical_formula_sum 'C15 H16.8 Bi3 Cu1.2 I12 N3'
_chemical_formula_weight 2465.10
_space_group_crystal_system triclinic
_space_group_IT_number 2
_space_group_name_Hall '-P 1'
_space_group_name_H-M_alt 'P -1'
_atom_sites_solution_hydrogens geom
_audit_creation_date 2020-05-29
_audit_creation_method
;
Olex2 1.2
(compiled 2018.05.29 svn.r3508 for OlexSys, GUI svn.r5506)
;
_audit_update_record
;
2020-08-26 deposited with the CCDC.	2020-10-09 downloaded from the CCDC.
;
_cell_angle_alpha 64.8710(10)
_cell_angle_beta 78.306(2)
_cell_angle_gamma 85.680(2)
_cell_formula_units_Z 1
_cell_length_a 9.9152(5)
_cell_length_b 10.0648(5)
_cell_length_c 11.4957(6)
_cell_measurement_reflns_used 9976
_cell_measurement_temperature 100
_cell_measurement_theta_max 25.31
_cell_measurement_theta_min 2.29
_cell_volume 1017.00(9)
_computing_cell_refinement 'SAINT V8.38A (?, 2016)'
_computing_data_reduction 'SAINT V8.38A (?, 2016)'
_computing_molecular_graphics 'Olex2 (Dolomanov et al., 2009)'
_computing_publication_material 'Olex2 (Dolomanov et al., 2009)'
_computing_structure_refinement 'XL (Sheldrick, 2008)'
_computing_structure_solution 'ShelXT (Sheldrick, 2015)'
_diffrn_ambient_temperature 100.0
_diffrn_detector_area_resol_mean 10.4167
_diffrn_measured_fraction_theta_full 0.999
_diffrn_measured_fraction_theta_max 0.999
_diffrn_measurement_device_type 'Bruker D8 Quest'
_diffrn_measurement_method '\w and \f scans'
_diffrn_radiation_type MoK\a
_diffrn_radiation_wavelength 0.71073
_diffrn_reflns_av_R_equivalents 0.0784
_diffrn_reflns_av_unetI/netI 0.0345
_diffrn_reflns_Laue_measured_fraction_full 0.999
_diffrn_reflns_Laue_measured_fraction_max 0.999
_diffrn_reflns_limit_h_max 11
_diffrn_reflns_limit_h_min -11
_diffrn_reflns_limit_k_max 12
_diffrn_reflns_limit_k_min -12
_diffrn_reflns_limit_l_max 13
_diffrn_reflns_limit_l_min -13
_diffrn_reflns_number 39268
_diffrn_reflns_point_group_measured_fraction_full 0.999
_diffrn_reflns_point_group_measured_fraction_max 0.999
_diffrn_reflns_theta_full 25.242
_diffrn_reflns_theta_max 25.314
_diffrn_reflns_theta_min 2.235
_exptl_absorpt_coefficient_mu 22.676
_exptl_absorpt_correction_T_max 0.0915
_exptl_absorpt_correction_T_min 0.0557
_exptl_absorpt_correction_type multi-scan
_exptl_absorpt_process_details
;
SADABS-2016/2 (Bruker,2016/2) was used for absorption correction.
wR2(int) was 0.0995 before and 0.0642 after correction.
The Ratio of minimum to maximum transmission is 0.6087.
The \l/2 correction factor is Not present.
;
_exptl_crystal_colour 'metallic dark black'
_exptl_crystal_colour_lustre metallic
_exptl_crystal_colour_modifier dark
_exptl_crystal_colour_primary black
_exptl_crystal_density_diffrn 4.025
_exptl_crystal_description plank
_exptl_crystal_F_000 1048
_exptl_crystal_size_max 0.066
_exptl_crystal_size_mid 0.044
_exptl_crystal_size_min 0.02
_refine_diff_density_max 2.114
_refine_diff_density_min -1.406
_refine_diff_density_rms 0.246
_refine_ls_extinction_method none
_refine_ls_goodness_of_fit_ref 1.074
_refine_ls_hydrogen_treatment constr
_refine_ls_matrix_type full
_refine_ls_number_parameters 145
_refine_ls_number_reflns 3686
_refine_ls_number_restraints 0
_refine_ls_restrained_S_all 1.074
_refine_ls_R_factor_all 0.0539
_refine_ls_R_factor_gt 0.0364
_refine_ls_shift/su_max 0.001
_refine_ls_shift/su_mean 0.000
_refine_ls_structure_factor_coef Fsqd
_refine_ls_weighting_details 'w=1/[\s^2^(Fo^2^)+(0.0094P)^2^+15.5627P] where P=(Fo^2^+2Fc^2^)/3'
_refine_ls_weighting_scheme calc
_refine_ls_wR_factor_gt 0.0534
_refine_ls_wR_factor_ref 0.0568
_reflns_Friedel_coverage 0.000
_reflns_number_gt 2970
_reflns_number_total 3686
_reflns_threshold_expression 'I > 2\s(I)'
_cod_data_source_file d0dt03427d2.cif
_cod_data_source_block compound1_100K
_cod_original_formula_sum 'C15 H16.80 Bi3 Cu1.20 I12 N3'
_cod_database_code 7705732
_shelx_shelxl_version_number 2014/7
_shelx_space_group_comment
;
The symmetry employed for this shelxl refinement is uniquely defined
by the following loop, which should always be used as a source of
symmetry information in preference to the above space-group names.
They are only intended as comments.
;
_shelx_estimated_absorpt_t_max 0.660
_shelx_estimated_absorpt_t_min 0.316
_olex2_refinement_description
;
1. Fixed Uiso
 At 1.2 times of:
  All C(H) groups, All N(H) groups
2. Others
 Fixed Sof: Cu1(0.6) H1(0.4) N2(0.5) H2A(0.5) C10(0.5) H10(0.5) C9(0.5)
 H9(0.5) C8(0.5) H8(0.5) C7(0.5) H7(0.5) C6(0.5) H6(0.5)
3.a Aromatic/amide H refined with riding coordinates:
 N1(H1), C3(H3), C1(H1A), C2(H2), C5(H5), C4(H4), N2(H2A), C10(H10), C9(H9),
 C8(H8), C7(H7), C6(H6)
3.b Fitted hexagon refined as free rotating group:
 N2(C10,C9,C8,C7,C6)
;
_olex2_submission_special_instructions 'No special instructions were received'

loop_
_space_group_symop_operation_xyz
'x, y, z'
'-x, -y, -z'

loop_
_atom_site_label
_atom_site_type_symbol
_atom_site_fract_x
_atom_site_fract_y
_atom_site_fract_z
_atom_site_U_iso_or_equiv
_atom_site_adp_type
_atom_site_occupancy
_atom_site_site_symmetry_order
_atom_site_calc_flag
_atom_site_refinement_flags_posn
_atom_site_refinement_flags_adp
_atom_site_refinement_flags_occupancy
_atom_site_disorder_assembly
_atom_site_disorder_group
Bi1 Bi 0.88581(4) 0.55848(4) 0.33732(4) 0.01568(10) Uani 1 1 d . . . . .
Bi2 Bi 1.0000 1.0000 0.0000 0.02265(15) Uani 1 2 d S T P A .
I1 I 0.90704(7) 0.90696(7) 0.29673(6) 0.01640(16) Uani 1 1 d . . . . .
I3 I 0.79748(7) 0.44479(7) 0.63330(6) 0.01786(16) Uani 1 1 d . . . . .
I5 I 0.99249(7) 0.68008(7) 0.03450(7) 0.01840(16) Uani 1 1 d . . . . .
I6 I 0.69690(7) 1.02994(8) -0.02423(7) 0.02309(17) Uani 1 1 d . . . . .
I2 I 0.59703(7) 0.61384(7) 0.30643(7) 0.02063(16) Uani 1 1 d . . . . .
I4 I 0.90349(8) 0.26940(7) 0.34520(7) 0.02257(17) Uani 1 1 d . . . . .
Cu1 Cu 0.6652(2) 0.8900(2) 0.2330(2) 0.0230(5) Uani 0.6 1 d . . . A 1
N1 N 0.5189(10) 0.9901(10) 0.3136(9) 0.028(2) Uani 1 1 d . . . . .
H1 H 0.5831 0.9317 0.2974 0.033 Uiso 0.4 1 calc R . . A 2
C3 C 0.3155(12) 1.1691(12) 0.3644(11) 0.033(3) Uani 1 1 d . . . . .
H3 H 0.2456 1.2331 0.3793 0.040 Uiso 1 1 calc R . . . .
C1 C 0.3841(12) 0.9598(12) 0.3284(11) 0.028(3) Uani 1 1 d . . . . .
H1A H 0.3596 0.8744 0.3214 0.033 Uiso 1 1 calc R . . . .
C2 C 0.2814(11) 1.0499(13) 0.3534(10) 0.026(3) Uani 1 1 d . . . . .
H2 H 0.1875 1.0272 0.3627 0.031 Uiso 1 1 calc R . . . .
C5 C 0.5522(13) 1.1078(14) 0.3239(12) 0.038(3) Uani 1 1 d . . . . .
H5 H 0.6470 1.1305 0.3103 0.045 Uiso 1 1 calc R . . . .
C4 C 0.4550(14) 1.2006(13) 0.3538(12) 0.038(3) Uani 1 1 d . . . . .
H4 H 0.4811 1.2816 0.3666 0.046 Uiso 1 1 calc R . . . .
N2 N 0.3983(17) 1.6200(16) 0.0145(17) 0.043(6) Uiso 0.5 1 d . . . B -1
H2A H 0.3328 1.6798 0.0258 0.051 Uiso 0.5 1 calc R . . B -1
C10 C 0.3643(17) 1.4852(18) 0.0210(18) 0.024(5) Uiso 0.5 1 d G . . B -1
H10 H 0.2704 1.4577 0.0378 0.029 Uiso 0.5 1 calc R . . B -1
C9 C 0.468(2) 1.3907(16) 0.003(2) 0.056(9) Uiso 0.5 1 d G . . B -1
H9 H 0.4445 1.2986 0.0076 0.068 Uiso 0.5 1 calc R . . B -1
C8 C 0.6052(19) 1.4310(19) -0.021(2) 0.046(8) Uiso 0.5 1 d G . . B -1
H8 H 0.6759 1.3665 -0.0335 0.056 Uiso 0.5 1 calc R . . B -1
C7 C 0.6392(16) 1.566(2) -0.028(2) 0.050(8) Uiso 0.5 1 d G . . B -1
H7 H 0.7331 1.5934 -0.0446 0.060 Uiso 0.5 1 calc R . . B -1
C6 C 0.5358(19) 1.6603(15) -0.0099(19) 0.035(6) Uiso 0.5 1 d G . . B -1
H6 H 0.5590 1.7525 -0.0144 0.043 Uiso 0.5 1 calc R . . B -1

loop_
_atom_site_aniso_label
_atom_site_aniso_U_11
_atom_site_aniso_U_22
_atom_site_aniso_U_33
_atom_site_aniso_U_23
_atom_site_aniso_U_13
_atom_site_aniso_U_12
Bi1 0.0169(2) 0.0141(2) 0.0163(2) -0.00654(17) -0.00279(17) -0.00109(16)
Bi2 0.0344(4) 0.0162(3) 0.0162(3) -0.0039(3) -0.0066(3) -0.0057(3)
I1 0.0195(4) 0.0139(3) 0.0159(4) -0.0067(3) -0.0021(3) -0.0004(3)
I3 0.0138(4) 0.0233(4) 0.0151(4) -0.0071(3) -0.0016(3) -0.0014(3)
I5 0.0259(4) 0.0140(3) 0.0144(4) -0.0060(3) -0.0002(3) -0.0038(3)
I6 0.0152(4) 0.0287(4) 0.0205(4) -0.0049(3) -0.0043(3) -0.0022(3)
I2 0.0146(4) 0.0224(4) 0.0232(4) -0.0071(3) -0.0050(3) -0.0011(3)
I4 0.0303(4) 0.0144(3) 0.0236(4) -0.0087(3) -0.0039(3) -0.0022(3)
Cu1 0.0195(12) 0.0250(12) 0.0256(13) -0.0136(10) -0.0015(10) 0.0039(9)
N1 0.030(6) 0.024(5) 0.037(6) -0.021(5) -0.006(5) 0.003(4)
C3 0.028(7) 0.026(6) 0.026(7) 0.000(5) 0.009(5) 0.012(5)
C1 0.033(7) 0.024(6) 0.028(7) -0.009(5) -0.011(5) -0.002(5)
C2 0.009(5) 0.039(7) 0.018(6) -0.001(5) -0.002(5) -0.007(5)
C5 0.027(7) 0.055(8) 0.033(8) -0.022(7) 0.001(6) -0.003(6)
C4 0.048(8) 0.028(7) 0.042(8) -0.015(6) -0.010(7) -0.008(6)

loop_
_atom_type_symbol
_atom_type_description
_atom_type_scat_dispersion_real
_atom_type_scat_dispersion_imag
_atom_type_scat_source
C C 0.0033 0.0016 'International Tables Vol C Tables 4.2.6.8 and 6.1.1.4'
H H 0.0000 0.0000 'International Tables Vol C Tables 4.2.6.8 and 6.1.1.4'
Bi Bi -4.1077 10.2566 'International Tables Vol C Tables 4.2.6.8 and 6.1.1.4'
Cu Cu 0.3201 1.2651 'International Tables Vol C Tables 4.2.6.8 and 6.1.1.4'
I I -0.4742 1.8119 'International Tables Vol C Tables 4.2.6.8 and 6.1.1.4'
N N 0.0061 0.0033 'International Tables Vol C Tables 4.2.6.8 and 6.1.1.4'

loop_
_geom_angle_atom_site_label_1
_geom_angle_atom_site_label_2
_geom_angle_atom_site_label_3
_geom_angle
_geom_angle_site_symmetry_1
_geom_angle_site_symmetry_3
_geom_angle_publ_flag
I3 Bi1 I1 82.320(18) 2_766 . ?
I3 Bi1 I1 92.875(19) . . ?
I3 Bi1 I3 89.64(2) . 2_766 ?
I3 Bi1 I5 176.82(2) . . ?
I5 Bi1 I1 85.840(19) . . ?
I5 Bi1 I3 87.31(2) . 2_766 ?
I2 Bi1 I1 87.76(2) . . ?
I2 Bi1 I3 170.06(2) . 2_766 ?
I2 Bi1 I3 90.40(2) . . ?
I2 Bi1 I5 92.45(2) . . ?
I4 Bi1 I1 171.84(2) . . ?
I4 Bi1 I3 93.16(2) . . ?
I4 Bi1 I3 92.24(2) . 2_766 ?
I4 Bi1 I5 87.85(2) . . ?
I4 Bi1 I2 97.68(2) . . ?
I1 Bi2 I1 180.0 2_775 . ?
I5 Bi2 I1 91.704(17) . . ?
I5 Bi2 I1 88.296(17) . 2_775 ?
I5 Bi2 I1 91.704(17) 2_775 2_775 ?
I5 Bi2 I1 88.296(17) 2_775 . ?
I5 Bi2 I5 180.0 . 2_775 ?
I6 Bi2 I1 88.479(19) 2_775 2_775 ?
I6 Bi2 I1 91.522(19) 2_775 . ?
I6 Bi2 I1 91.522(19) . 2_775 ?
I6 Bi2 I1 88.478(19) . . ?
I6 Bi2 I5 89.61(2) 2_775 2_775 ?
I6 Bi2 I5 90.39(2) . 2_775 ?
I6 Bi2 I5 89.61(2) . . ?
I6 Bi2 I5 90.39(2) 2_775 . ?
I6 Bi2 I6 180.0 . 2_775 ?
Bi2 I1 Bi1 89.055(17) . . ?
Cu1 I1 Bi1 75.46(5) . . ?
Cu1 I1 Bi2 80.09(5) . . ?
Bi1 I3 Bi1 90.36(2) . 2_766 ?
Bi2 I5 Bi1 93.327(19) . . ?
Cu1 I6 Bi2 81.24(5) . . ?
Cu1 I2 Bi1 83.82(5) . . ?
I6 Cu1 I1 107.06(8) . . ?
I2 Cu1 I1 110.52(8) . . ?
I2 Cu1 I6 109.32(8) . . ?
N1 Cu1 I1 110.2(3) . . ?
N1 Cu1 I6 108.7(3) . . ?
N1 Cu1 I2 111.0(3) . . ?
C1 N1 Cu1 120.4(7) . . ?
C5 N1 Cu1 118.8(8) . . ?
C5 N1 C1 119.0(10) . . ?
C2 C3 C4 120.2(11) . . ?
N1 C1 C2 121.6(10) . . ?
C3 C2 C1 119.3(10) . . ?
N1 C5 C4 122.8(12) . . ?
C5 C4 C3 116.9(11) . . ?
C10 N2 C6 120.0 . . ?
N2 C10 C9 120.0 . . ?
C10 C9 C8 120.0 . . ?
C9 C8 C7 120.0 . . ?
C6 C7 C8 120.0 . . ?
C7 C6 N2 120.0 . . ?

loop_
_geom_bond_atom_site_label_1
_geom_bond_atom_site_label_2
_geom_bond_distance
_geom_bond_site_symmetry_2
_geom_bond_publ_flag
Bi1 I1 3.3534(7) . ?
Bi1 I3 3.0479(8) . ?
Bi1 I3 3.2220(8) 2_766 ?
Bi1 I5 3.1336(8) . ?
Bi1 I2 2.9391(8) . ?
Bi1 I4 2.8654(8) . ?
Bi2 I1 3.0830(7) 2_775 ?
Bi2 I1 3.0830(7) . ?
Bi2 I5 3.0774(7) 2_775 ?
Bi2 I5 3.0774(7) . ?
Bi2 I6 3.0549(7) 2_775 ?
Bi2 I6 3.0549(7) . ?
I1 Cu1 2.683(2) . ?
I3 Bi1 3.2220(8) 2_766 ?
I6 Cu1 2.642(2) . ?
I2 Cu1 2.637(2) . ?
Cu1 N1 2.001(9) . ?
N1 C1 1.354(14) . ?
N1 C5 1.312(15) . ?
C3 C2 1.332(16) . ?
C3 C4 1.412(17) . ?
C1 C2 1.380(15) . ?
C5 C4 1.386(17) . ?
N2 C10 1.3900 . ?
N2 C6 1.3900 . ?
C10 C9 1.3900 . ?
C9 C8 1.3900 . ?
C8 C7 1.3900 . ?
C7 C6 1.3900 . ?
